data_2230828
loop_
_publ_author_name
'Jia, Jiong'
'Wang, Chenggen'
'Liu, Nazhen'
'Li, Xiaoyan'

_publ_section_title
;
 {2-[(Benzylphenylphosphanyl-\k<i>P</i>)methyl]phenyl-\k<i>C</i>^1^}iodidobis(trimethylphosphane)cobalt(II)
;
_journal_coeditor_code PK2321
_journal_issue 7
_journal_name_full 'Acta Crystallographica Section E'
_journal_page_first m991
_journal_paper_doi 10.1107/S1600536811022288
_journal_volume 67
_journal_year 2011
_chemical_formula_iupac '[Co (C20 H18 P) I (C3 H9 P)2]'
_chemical_formula_moiety 'C26 H36 Co I P3'
_chemical_formula_sum 'C26 H36 Co I P3'
_chemical_formula_weight 627.29
_chemical_name_systematic
;
{2-[(Benzylphenylphosphanyl-\k<i>P</i>)methyl]phenyl-
\k<i>C</i>^1^}iodidobis(trimethylphosphane)cobalt(II)
;
_space_group_IT_number 14
_symmetry_cell_setting monoclinic
_symmetry_space_group_name_Hall '-P 2ybc'
_symmetry_space_group_name_H-M 'P 1 21/c 1'
_atom_sites_solution_hydrogens geom
_atom_sites_solution_primary direct
_atom_sites_solution_secondary difmap
_audit_creation_method SHELXL97
_cell_angle_alpha 90.00
_cell_angle_beta 109.120(2)
_cell_angle_gamma 90.00
_cell_formula_units_Z 4
_cell_length_a 16.9282(19)
_cell_length_b 10.6239(12)
_cell_length_c 16.7590(18)
_cell_measurement_reflns_used 2338
_cell_measurement_temperature 273(2)
_cell_measurement_theta_max 23.41
_cell_measurement_theta_min 2.42
_cell_volume 2847.7(5)
_computing_cell_refinement 'SAINT-Plus (Bruker, 2001)'
_computing_data_collection 'APEX2 (Bruker, 2004)'
_computing_data_reduction 'SAINT-Plus (Bruker, 2001)'
_computing_molecular_graphics 'SHELXTL (Sheldrick, 2008)'
_computing_publication_material 'SHELXTL (Sheldrick, 2008)'
_computing_structure_refinement 'SHELXL97 (Sheldrick, 2008)'
_computing_structure_solution 'SHELXS97 (Sheldrick, 2008)'
_diffrn_ambient_temperature 273(2)
_diffrn_measured_fraction_theta_full 0.999
_diffrn_measured_fraction_theta_max 0.999
_diffrn_measurement_device_type 'Bruker APEXII CCD'
_diffrn_measurement_method '\f and \w'
_diffrn_radiation_monochromator graphite
_diffrn_radiation_source 'fine-focus sealed tube'
_diffrn_radiation_type MoK\a
_diffrn_radiation_wavelength 0.71073
_diffrn_reflns_av_R_equivalents 0.0482
_diffrn_reflns_av_sigmaI/netI 0.0585
_diffrn_reflns_limit_h_max 20
_diffrn_reflns_limit_h_min -20
_diffrn_reflns_limit_k_max 6
_diffrn_reflns_limit_k_min -12
_diffrn_reflns_limit_l_max 19
_diffrn_reflns_limit_l_min -19
_diffrn_reflns_number 13751
_diffrn_reflns_theta_full 25.00
_diffrn_reflns_theta_max 25.00
_diffrn_reflns_theta_min 2.30
_diffrn_standards_number 0
_exptl_absorpt_coefficient_mu 1.867
_exptl_absorpt_correction_T_max 0.707
_exptl_absorpt_correction_T_min 0.653
_exptl_absorpt_correction_type multi-scan
_exptl_absorpt_process_details '(SADABS; Bruker, 2001)'
_exptl_crystal_colour brown
_exptl_crystal_density_diffrn 1.463
_exptl_crystal_density_method 'not measured'
_exptl_crystal_description block
_exptl_crystal_F_000 1268
_exptl_crystal_size_max 0.25
_exptl_crystal_size_mid 0.23
_exptl_crystal_size_min 0.20
_refine_diff_density_max 0.773
_refine_diff_density_min -0.839
_refine_ls_extinction_method none
_refine_ls_goodness_of_fit_ref 1.016
_refine_ls_hydrogen_treatment constr
_refine_ls_matrix_type full
_refine_ls_number_parameters 280
_refine_ls_number_reflns 5010
_refine_ls_number_restraints 0
_refine_ls_restrained_S_all 1.016
_refine_ls_R_factor_all 0.0831
_refine_ls_R_factor_gt 0.0455
_refine_ls_shift/su_max 0.000
_refine_ls_shift/su_mean 0.000
_refine_ls_structure_factor_coef Fsqd
_refine_ls_weighting_details 'calc w = 1/[\s^2^(Fo^2^)+(0.0573P)^2^+0.6966P] where P=(Fo^2^+2Fc^2^)/3'
_refine_ls_weighting_scheme calc
_refine_ls_wR_factor_gt 0.1069
_refine_ls_wR_factor_ref 0.1262
_reflns_number_gt 3195
_reflns_number_total 5010
_reflns_threshold_expression I>2\s(I)
_cod_data_source_file pk2321.cif
_cod_data_source_block I
_cod_original_sg_symbol_H-M 'P 21/c'
_cod_database_code 2230828
_cod_database_fobs_code 2230828

loop_
_symmetry_equiv_pos_as_xyz
'x, y, z'
'-x, y+1/2, -z+1/2'
'-x, -y, -z'
'x, -y-1/2, z-1/2'

loop_
_atom_site_type_symbol
_atom_site_label
_atom_site_fract_x
_atom_site_fract_y
_atom_site_fract_z
_atom_site_U_iso_or_equiv
_atom_site_adp_type
_atom_site_calc_flag
_atom_site_refinement_flags
_atom_site_occupancy
_atom_site_symmetry_multiplicity
_atom_site_disorder_assembly
_atom_site_disorder_group
I I 0.33889(3) 0.67309(5) 0.26272(2) 0.0932(2) Uani d . 1 1 . .
Co Co 0.29167(4) 0.61526(6) 0.10240(4) 0.0459(2) Uani d . 1 1 . .
P P2 0.42352(8) 0.64403(12) 0.10397(8) 0.0440(3) Uani d . 1 1 . .
P P1 0.22980(8) 0.78563(12) 0.02902(8) 0.0441(3) Uani d . 1 1 . .
P P5 0.18479(11) 0.50693(16) 0.11529(13) 0.0783(5) Uani d . 1 1 . .
C C21 0.4455(3) 0.6527(5) 0.0050(3) 0.0550(14) Uani d . 1 1 . .
H H21A 0.4148 0.5882 -0.0325 0.082 Uiso calc R 1 1 . .
H H21B 0.5043 0.6407 0.0157 0.082 Uiso calc R 1 1 . .
H H21C 0.4291 0.7337 -0.0204 0.082 Uiso calc R 1 1 . .
C C13 0.0175(4) 0.8953(7) -0.1112(5) 0.086(2) Uani d . 1 1 . .
H H13 -0.0013 0.8137 -0.1085 0.104 Uiso calc R 1 1 . .
C C15 0.2366(3) 0.5969(4) -0.0816(3) 0.0484(12) Uani d . 1 1 . .
C C1 0.2959(3) 0.9251(4) 0.0415(3) 0.0477(12) Uani d . 1 1 . .
C C6 0.3132(3) 0.9901(5) 0.1171(3) 0.0594(14) Uani d . 1 1 . .
H H6 0.2865 0.9680 0.1555 0.071 Uiso calc R 1 1 . .
C C14 0.2054(4) 0.7297(5) -0.0801(3) 0.0592(14) Uani d . 1 1 . .
H H14A 0.1454 0.7322 -0.1083 0.071 Uiso calc R 1 1 . .
H H14B 0.2314 0.7848 -0.1105 0.071 Uiso calc R 1 1 . .
C C16 0.2281(3) 0.5412(5) -0.1587(3) 0.0603(14) Uani d . 1 1 . .
H H16 0.2055 0.5873 -0.2081 0.072 Uiso calc R 1 1 . .
C C19 0.2973(3) 0.4065(5) -0.0132(4) 0.0614(15) Uani d . 1 1 . .
H H19 0.3210 0.3595 0.0356 0.074 Uiso calc R 1 1 . .
C C20 0.2743(3) 0.5314(5) -0.0051(3) 0.0483(12) Uani d . 1 1 . .
C C22 0.4874(3) 0.7737(5) 0.1617(3) 0.0615(14) Uani d . 1 1 . .
H H22A 0.4816 0.7801 0.2167 0.092 Uiso calc R 1 1 . .
H H22B 0.4694 0.8508 0.1314 0.092 Uiso calc R 1 1 . .
H H22C 0.5450 0.7585 0.1676 0.092 Uiso calc R 1 1 . .
C C8 0.0858(4) 0.9407(6) -0.0452(4) 0.0621(15) Uani d . 1 1 . .
C C4 0.4117(5) 1.1194(6) 0.0790(6) 0.094(2) Uani d . 1 1 . .
H H4 0.4519 1.1826 0.0920 0.113 Uiso calc R 1 1 . .
C C17 0.2525(4) 0.4190(6) -0.1632(4) 0.0776(18) Uani d . 1 1 . .
H H17 0.2463 0.3827 -0.2154 0.093 Uiso calc R 1 1 . .
C C18 0.2863(4) 0.3501(6) -0.0903(4) 0.0781(19) Uani d . 1 1 . .
H H18 0.3015 0.2665 -0.0930 0.094 Uiso calc R 1 1 . .
C C2 0.3359(3) 0.9608(5) -0.0148(3) 0.0577(14) Uani d . 1 1 . .
H H2 0.3240 0.9193 -0.0663 0.069 Uiso calc R 1 1 . .
C C3 0.3929(4) 1.0575(6) 0.0048(5) 0.0819(19) Uani d . 1 1 . .
H H3 0.4191 1.0807 -0.0339 0.098 Uiso calc R 1 1 . .
C C23 0.4849(4) 0.5073(5) 0.1543(3) 0.0603(14) Uani d . 1 1 . .
H H23A 0.4566 0.4319 0.1288 0.090 Uiso calc R 1 1 . .
H H23B 0.4915 0.5074 0.2135 0.090 Uiso calc R 1 1 . .
H H23C 0.5389 0.5108 0.1473 0.090 Uiso calc R 1 1 . .
C C10 0.0705(5) 1.1317(6) -0.1237(5) 0.094(2) Uani d . 1 1 . .
H H10 0.0894 1.2128 -0.1280 0.113 Uiso calc R 1 1 . .
C C5 0.3710(4) 1.0888(6) 0.1354(5) 0.083(2) Uani d . 1 1 . .
H H5 0.3820 1.1337 0.1855 0.099 Uiso calc R 1 1 . .
C C7 0.1291(3) 0.8590(5) 0.0285(4) 0.0660(16) Uani d . 1 1 . .
H H7A 0.0911 0.7921 0.0312 0.079 Uiso calc R 1 1 . .
H H7B 0.1401 0.9089 0.0794 0.079 Uiso calc R 1 1 . .
C C11 0.0043(5) 1.0865(9) -0.1863(5) 0.095(2) Uani d . 1 1 . .
H H11 -0.0226 1.1357 -0.2332 0.113 Uiso calc R 1 1 . .
C C25 0.1172(5) 0.5788(8) 0.1691(5) 0.112(3) Uani d . 1 1 . .
H H25A 0.0958 0.6573 0.1424 0.168 Uiso calc R 1 1 . .
H H25B 0.1491 0.5935 0.2273 0.168 Uiso calc R 1 1 . .
H H25C 0.0716 0.5232 0.1658 0.168 Uiso calc R 1 1 . .
C C9 0.1111(4) 1.0601(6) -0.0531(4) 0.0763(18) Uani d . 1 1 . .
H H9 0.1563 1.0941 -0.0106 0.092 Uiso calc R 1 1 . .
C C24 0.1075(4) 0.4487(8) 0.0183(6) 0.123(3) Uani d . 1 1 . .
H H24A 0.0847 0.5181 -0.0188 0.185 Uiso calc R 1 1 . .
H H24B 0.0634 0.4064 0.0318 0.185 Uiso calc R 1 1 . .
H H24C 0.1338 0.3909 -0.0092 0.185 Uiso calc R 1 1 . .
C C12 -0.0222(5) 0.9686(9) -0.1794(5) 0.104(3) Uani d . 1 1 . .
H H12 -0.0682 0.9367 -0.2218 0.125 Uiso calc R 1 1 . .
C C26 0.2174(6) 0.3598(7) 0.1733(7) 0.143(4) Uani d . 1 1 . .
H H26A 0.2537 0.3145 0.1498 0.214 Uiso calc R 1 1 . .
H H26B 0.1691 0.3096 0.1690 0.214 Uiso calc R 1 1 . .
H H26C 0.2467 0.3782 0.2316 0.214 Uiso calc R 1 1 . .

loop_
_atom_site_aniso_label
_atom_site_aniso_U_11
_atom_site_aniso_U_22
_atom_site_aniso_U_33
_atom_site_aniso_U_12
_atom_site_aniso_U_13
_atom_site_aniso_U_23
I 0.1045(4) 0.1402(5) 0.0456(3) 0.0115(3) 0.0391(2) 0.0004(2)
Co 0.0559(4) 0.0433(4) 0.0431(4) 0.0047(3) 0.0222(3) 0.0068(3)
P2 0.0519(8) 0.0442(8) 0.0370(7) 0.0066(6) 0.0161(6) 0.0003(5)
P1 0.0512(8) 0.0419(7) 0.0414(7) 0.0064(6) 0.0183(6) 0.0016(6)
P5 0.0731(11) 0.0646(11) 0.1111(14) 0.0027(9) 0.0492(11) 0.0230(10)
C21 0.062(3) 0.060(3) 0.052(3) 0.011(3) 0.031(3) 0.009(3)
C13 0.048(4) 0.083(5) 0.118(6) 0.015(4) 0.013(4) 0.011(4)
C15 0.045(3) 0.043(3) 0.054(3) -0.003(2) 0.013(2) -0.012(2)
C1 0.055(3) 0.039(3) 0.047(3) 0.013(2) 0.014(3) 0.010(2)
C6 0.069(4) 0.053(3) 0.049(3) 0.009(3) 0.011(3) -0.004(3)
C14 0.080(4) 0.048(3) 0.043(3) 0.001(3) 0.011(3) -0.002(2)
C16 0.068(4) 0.058(4) 0.049(3) 0.001(3) 0.011(3) -0.012(3)
C19 0.062(4) 0.047(3) 0.068(4) 0.005(3) 0.012(3) -0.003(3)
C20 0.044(3) 0.044(3) 0.056(3) -0.002(2) 0.015(3) -0.002(2)
C22 0.066(4) 0.049(3) 0.062(3) 0.002(3) 0.012(3) -0.003(3)
C8 0.052(4) 0.067(4) 0.073(4) 0.019(3) 0.029(3) 0.005(3)
C4 0.075(5) 0.051(4) 0.131(7) -0.001(3) -0.002(5) 0.025(5)
C17 0.082(4) 0.077(5) 0.066(4) 0.004(4) 0.012(3) -0.033(4)
C18 0.085(5) 0.054(4) 0.088(5) 0.008(3) 0.017(4) -0.020(4)
C2 0.068(4) 0.046(3) 0.061(3) 0.011(3) 0.023(3) 0.013(3)
C3 0.079(5) 0.065(4) 0.105(6) 0.002(4) 0.034(4) 0.031(4)
C23 0.071(4) 0.050(3) 0.058(3) 0.016(3) 0.019(3) 0.005(3)
C10 0.086(5) 0.064(5) 0.128(7) 0.024(4) 0.029(5) 0.021(4)
C5 0.095(5) 0.046(4) 0.081(5) 0.013(4) -0.006(4) -0.010(3)
C7 0.062(4) 0.069(4) 0.078(4) 0.012(3) 0.038(3) 0.006(3)
C11 0.082(5) 0.105(7) 0.090(6) 0.037(5) 0.019(5) 0.022(5)
C25 0.111(6) 0.130(7) 0.131(7) 0.014(5) 0.088(6) 0.032(5)
C9 0.071(4) 0.062(4) 0.087(5) 0.021(3) 0.014(4) 0.004(4)
C24 0.071(5) 0.120(7) 0.189(9) -0.025(5) 0.055(6) -0.028(6)
C12 0.076(5) 0.109(7) 0.106(6) 0.029(5) 0.000(4) -0.007(5)
C26 0.126(7) 0.087(6) 0.237(12) 0.011(5) 0.088(8) 0.084(7)

loop_
_atom_type_symbol
_atom_type_description
_atom_type_scat_dispersion_real
_atom_type_scat_dispersion_imag
_atom_type_scat_source
C C 0.0033 0.0016 'International Tables Vol C Tables 4.2.6.8 and 6.1.1.4'
H H 0.0000 0.0000 'International Tables Vol C Tables 4.2.6.8 and 6.1.1.4'
P P 0.1023 0.0942 'International Tables Vol C Tables 4.2.6.8 and 6.1.1.4'
Co Co 0.3494 0.9721 'International Tables Vol C Tables 4.2.6.8 and 6.1.1.4'
I I -0.4742 1.8119 'International Tables Vol C Tables 4.2.6.8 and 6.1.1.4'

loop_
_geom_angle_atom_site_label_1
_geom_angle_atom_site_label_2
_geom_angle_atom_site_label_3
_geom_angle_site_symmetry_1
_geom_angle_site_symmetry_3
_geom_angle
_geom_angle_publ_flag
C20 Co P5 . . 88.38(15) ?
C20 Co P2 . . 85.48(14) ?
P5 Co P2 . . 155.65(6) ?
C20 Co P1 . . 87.73(15) ?
P5 Co P1 . . 102.89(6) ?
P2 Co P1 . . 100.39(5) ?
C20 Co I . . 164.38(15) ?
P5 Co I . . 90.37(6) ?
P2 Co I . . 89.30(4) ?
P1 Co I . . 107.72(4) ?
C21 P2 C22 . . 100.6(3) ?
C21 P2 C23 . . 101.9(2) ?
C22 P2 C23 . . 101.9(3) ?
C21 P2 Co . . 119.77(19) ?
C22 P2 Co . . 121.62(19) ?
C23 P2 Co . . 108.09(19) ?
C1 P1 C14 . . 107.8(2) ?
C1 P1 C7 . . 100.7(2) ?
C14 P1 C7 . . 102.9(3) ?
C1 P1 Co . . 115.64(15) ?
C14 P1 Co . . 101.37(17) ?
C7 P1 Co . . 126.81(18) ?
C24 P5 C26 . . 100.8(4) ?
C24 P5 C25 . . 101.4(4) ?
C26 P5 C25 . . 102.8(4) ?
C24 P5 Co . . 117.3(3) ?
C26 P5 Co . . 112.5(3) ?
C25 P5 Co . . 119.4(3) ?
P2 C21 H21A . . 109.5 ?
P2 C21 H21B . . 109.5 ?
H21A C21 H21B . . 109.5 ?
P2 C21 H21C . . 109.5 ?
H21A C21 H21C . . 109.5 ?
H21B C21 H21C . . 109.5 ?
C12 C13 C8 . . 121.2(7) ?
C12 C13 H13 . . 119.4 ?
C8 C13 H13 . . 119.4 ?
C16 C15 C20 . . 120.9(5) ?
C16 C15 C14 . . 119.0(5) ?
C20 C15 C14 . . 120.1(4) ?
C2 C1 C6 . . 118.8(5) ?
C2 C1 P1 . . 124.2(4) ?
C6 C1 P1 . . 116.6(4) ?
C1 C6 C5 . . 119.8(6) ?
C1 C6 H6 . . 120.1 ?
C5 C6 H6 . . 120.1 ?
C15 C14 P1 . . 110.7(3) ?
C15 C14 H14A . . 109.5 ?
P1 C14 H14A . . 109.5 ?
C15 C14 H14B . . 109.5 ?
P1 C14 H14B . . 109.5 ?
H14A C14 H14B . . 108.1 ?
C17 C16 C15 . . 121.0(5) ?
C17 C16 H16 . . 119.5 ?
C15 C16 H16 . . 119.5 ?
C18 C19 C20 . . 123.0(6) ?
C18 C19 H19 . . 118.5 ?
C20 C19 H19 . . 118.5 ?
C19 C20 C15 . . 115.8(5) ?
C19 C20 Co . . 124.2(4) ?
C15 C20 Co . . 120.1(4) ?
P2 C22 H22A . . 109.5 ?
P2 C22 H22B . . 109.5 ?
H22A C22 H22B . . 109.5 ?
P2 C22 H22C . . 109.5 ?
H22A C22 H22C . . 109.5 ?
H22B C22 H22C . . 109.5 ?
C9 C8 C13 . . 116.8(6) ?
C9 C8 C7 . . 122.5(6) ?
C13 C8 C7 . . 120.6(6) ?
C3 C4 C5 . . 119.9(7) ?
C3 C4 H4 . . 120.1 ?
C5 C4 H4 . . 120.1 ?
C16 C17 C18 . . 119.9(5) ?
C16 C17 H17 . . 120.0 ?
C18 C17 H17 . . 120.0 ?
C17 C18 C19 . . 119.3(5) ?
C17 C18 H18 . . 120.3 ?
C19 C18 H18 . . 120.3 ?
C3 C2 C1 . . 120.3(6) ?
C3 C2 H2 . . 119.8 ?
C1 C2 H2 . . 119.8 ?
C4 C3 C2 . . 121.3(7) ?
C4 C3 H3 . . 119.4 ?
C2 C3 H3 . . 119.4 ?
P2 C23 H23A . . 109.5 ?
P2 C23 H23B . . 109.5 ?
H23A C23 H23B . . 109.5 ?
P2 C23 H23C . . 109.5 ?
H23A C23 H23C . . 109.5 ?
H23B C23 H23C . . 109.5 ?
C11 C10 C9 . . 121.5(7) ?
C11 C10 H10 . . 119.3 ?
C9 C10 H10 . . 119.3 ?
C4 C5 C6 . . 119.8(6) ?
C4 C5 H5 . . 120.1 ?
C6 C5 H5 . . 120.1 ?
C8 C7 P1 . . 116.5(4) ?
C8 C7 H7A . . 108.2 ?
P1 C7 H7A . . 108.2 ?
C8 C7 H7B . . 108.2 ?
P1 C7 H7B . . 108.2 ?
H7A C7 H7B . . 107.3 ?
C10 C11 C12 . . 118.7(7) ?
C10 C11 H11 . . 120.7 ?
C12 C11 H11 . . 120.7 ?
P5 C25 H25A . . 109.5 ?
P5 C25 H25B . . 109.5 ?
H25A C25 H25B . . 109.5 ?
P5 C25 H25C . . 109.5 ?
H25A C25 H25C . . 109.5 ?
H25B C25 H25C . . 109.5 ?
C8 C9 C10 . . 120.8(7) ?
C8 C9 H9 . . 119.6 ?
C10 C9 H9 . . 119.6 ?
P5 C24 H24A . . 109.5 ?
P5 C24 H24B . . 109.5 ?
H24A C24 H24B . . 109.5 ?
P5 C24 H24C . . 109.5 ?
H24A C24 H24C . . 109.5 ?
H24B C24 H24C . . 109.5 ?
C11 C12 C13 . . 121.1(8) ?
C11 C12 H12 . . 119.5 ?
C13 C12 H12 . . 119.5 ?
P5 C26 H26A . . 109.5 ?
P5 C26 H26B . . 109.5 ?
H26A C26 H26B . . 109.5 ?
P5 C26 H26C . . 109.5 ?
H26A C26 H26C . . 109.5 ?
H26B C26 H26C . . 109.5 ?

loop_
_geom_bond_atom_site_label_1
_geom_bond_atom_site_label_2
_geom_bond_site_symmetry_2
_geom_bond_distance
_geom_bond_publ_flag
I Co . 2.6132(8) ?
Co C20 . 1.943(5) ?
Co P5 . 2.2137(18) ?
Co P2 . 2.2445(15) ?
Co P1 . 2.2454(14) ?
P2 C21 . 1.817(5) ?
P2 C22 . 1.822(5) ?
P2 C23 . 1.824(5) ?
P1 C1 . 1.826(5) ?
P1 C14 . 1.837(5) ?
P1 C7 . 1.872(5) ?
P5 C24 . 1.829(8) ?
P5 C26 . 1.828(7) ?
P5 C25 . 1.839(7) ?
C21 H21A . 0.9600 ?
C21 H21B . 0.9600 ?
C21 H21C . 0.9600 ?
C13 C12 . 1.364(10) ?
C13 C8 . 1.397(8) ?
C13 H13 . 0.9300 ?
C15 C16 . 1.384(7) ?
C15 C20 . 1.415(7) ?
C15 C14 . 1.510(7) ?
C1 C2 . 1.384(7) ?
C1 C6 . 1.387(7) ?
C6 C5 . 1.399(8) ?
C6 H6 . 0.9300 ?
C14 H14A . 0.9700 ?
C14 H14B . 0.9700 ?
C16 C17 . 1.373(7) ?
C16 H16 . 0.9300 ?
C19 C18 . 1.381(8) ?
C19 C20 . 1.401(7) ?
C19 H19 . 0.9300 ?
C22 H22A . 0.9600 ?
C22 H22B . 0.9600 ?
C22 H22C . 0.9600 ?
C8 C9 . 1.359(8) ?
C8 C7 . 1.491(8) ?
C4 C3 . 1.350(10) ?
C4 C5 . 1.378(10) ?
C4 H4 . 0.9300 ?
C17 C18 . 1.376(8) ?
C17 H17 . 0.9300 ?
C18 H18 . 0.9300 ?
C2 C3 . 1.373(8) ?
C2 H2 . 0.9300 ?
C3 H3 . 0.9300 ?
C23 H23A . 0.9600 ?
C23 H23B . 0.9600 ?
C23 H23C . 0.9600 ?
C10 C11 . 1.348(10) ?
C10 C9 . 1.385(9) ?
C10 H10 . 0.9300 ?
C5 H5 . 0.9300 ?
C7 H7A . 0.9700 ?
C7 H7B . 0.9700 ?
C11 C12 . 1.348(10) ?
C11 H11 . 0.9300 ?
C25 H25A . 0.9600 ?
C25 H25B . 0.9600 ?
C25 H25C . 0.9600 ?
C9 H9 . 0.9300 ?
C24 H24A . 0.9600 ?
C24 H24B . 0.9600 ?
C24 H24C . 0.9600 ?
C12 H12 . 0.9300 ?
C26 H26A . 0.9600 ?
C26 H26B . 0.9600 ?
C26 H26C . 0.9600 ?
